data_2220709
loop_
_publ_author_name
'Cantillana, Tatiana'
'Eriksson, Lars'

_publ_section_title
;
 (2<i>S</i>)-1,1-Dichloro-2-(2-chlorophenyl)-2-(4-chlorophenyl)ethane
;
_journal_coeditor_code BQ2116
_journal_issue 2
_journal_name_full 'Acta Crystallographica Section E'
_journal_page_first o297
_journal_paper_doi 10.1107/S160053680804405X
_journal_volume 65
_journal_year 2009
_chemical_formula_iupac 'C14 H10 Cl4'
_chemical_formula_moiety 'C14 H10 Cl4'
_chemical_formula_sum 'C14 H10 Cl4'
_chemical_formula_weight 320.02
_chemical_name_systematic
;
(2<i>S</i>)-1,1-Dichloro-2-(2-chlorophenyl)-2-(4-chlorophenyl)ethane
;
_space_group_IT_number 4
_symmetry_cell_setting monoclinic
_symmetry_space_group_name_Hall 'P 2yb'
_symmetry_space_group_name_H-M 'P 1 21 1'
_atom_sites_solution_hydrogens geom
_atom_sites_solution_primary direct
_atom_sites_solution_secondary difmap
_audit_creation_method 'Manual editing of the cif file from SHELXL-97'
_cell_angle_alpha 90.00
_cell_angle_beta 103.5490(18)
_cell_angle_gamma 90.00
_cell_formula_units_Z 2
_cell_length_a 6.13530(10)
_cell_length_b 12.0715(2)
_cell_length_c 9.4525(2)
_cell_measurement_reflns_used 11963
_cell_measurement_temperature 100(2)
_cell_measurement_theta_max 32.14
_cell_measurement_theta_min 3.80
_cell_volume 680.59(2)
_computing_cell_refinement 'Crysalis RED (Oxford Diffraction, 2008)'
_computing_data_collection 'Crysalis CCD (Oxford Diffraction, 2008)'
_computing_data_reduction 'Crysalis RED (Oxford Diffraction, 2008)'
_computing_molecular_graphics 'DIAMOND (Bergerhoff, 1996)'
_computing_publication_material 'PLATON (Spek, 2003) and SHELXL97 (Sheldrick, 2008)'
_computing_structure_refinement 'SHELXL97 (Sheldrick, 2008)'
_computing_structure_solution 'SHELXS97 (Sheldrick, 2008)'
_diffrn_ambient_temperature 100(2)
_diffrn_detector_area_resol_mean 16.54
_diffrn_measured_fraction_theta_full 0.956
_diffrn_measured_fraction_theta_max 0.956
_diffrn_measurement_device_type 'Oxford Diffraction Xcalibur-3 \k-diffractometer with Sapphire-III CCD'
_diffrn_measurement_method '\w scans at different \f'
_diffrn_radiation_monochromator graphite
_diffrn_radiation_source 'Enhance (Mo) X-ray Source'
_diffrn_radiation_type MoK\a
_diffrn_radiation_wavelength 0.71073
_diffrn_reflns_av_R_equivalents 0.0321
_diffrn_reflns_av_sigmaI/netI 0.0312
_diffrn_reflns_limit_h_max 9
_diffrn_reflns_limit_h_min -9
_diffrn_reflns_limit_k_max 15
_diffrn_reflns_limit_k_min -17
_diffrn_reflns_limit_l_max 14
_diffrn_reflns_limit_l_min -13
_diffrn_reflns_number 18569
_diffrn_reflns_theta_full 32.24
_diffrn_reflns_theta_max 32.24
_diffrn_reflns_theta_min 3.81
_diffrn_standards_number 0
_exptl_absorpt_coefficient_mu 0.846
_exptl_absorpt_correction_T_max 0.968
_exptl_absorpt_correction_T_min 0.814
_exptl_absorpt_correction_type gaussian
_exptl_absorpt_process_details '(CrysAlis RED; Oxford Diffraction, 2008)'
_exptl_crystal_colour colourless
_exptl_crystal_density_diffrn 1.562
_exptl_crystal_density_method 'not measured'
_exptl_crystal_description plate
_exptl_crystal_F_000 324
_exptl_crystal_size_max 0.34
_exptl_crystal_size_mid 0.24
_exptl_crystal_size_min 0.04
_refine_diff_density_max 0.402
_refine_diff_density_min -0.306
_refine_ls_abs_structure_details 'Flack (1983), 1755 Friedel pairs'
_refine_ls_abs_structure_Flack 0.00(4)
_refine_ls_extinction_coef 0.009(2)
_refine_ls_extinction_expression Fc^*^=kFc[1+0.001xFc^2^\l^3^/sin(2\q)]^-1/4^
_refine_ls_extinction_method 'SHELXL97 (Sheldrick, 2008)'
_refine_ls_goodness_of_fit_ref 1.014
_refine_ls_hydrogen_treatment constr
_refine_ls_matrix_type full
_refine_ls_number_parameters 164
_refine_ls_number_reflns 4258
_refine_ls_number_restraints 1
_refine_ls_restrained_S_all 1.014
_refine_ls_R_factor_all 0.0298
_refine_ls_R_factor_gt 0.0259
_refine_ls_shift/su_max 0.001
_refine_ls_shift/su_mean 0.000
_refine_ls_structure_factor_coef Fsqd
_refine_ls_weighting_details 'calc w=1/[\s^2^(Fo^2^)+(0.0358P)^2^] where P=(Fo^2^+2Fc^2^)/3'
_refine_ls_weighting_scheme calc
_refine_ls_wR_factor_gt 0.0589
_refine_ls_wR_factor_ref 0.0598
_reflns_number_gt 3935
_reflns_number_total 4258
_reflns_threshold_expression I>2\s(I)
_cod_data_source_file bq2116.cif
_cod_data_source_block I
_cod_original_sg_symbol_H-M 'P 21'
_cod_database_code 2220709
_cod_database_fobs_code 2220709

loop_
_symmetry_equiv_pos_as_xyz
'x, y, z'
'-x, y+1/2, -z'

loop_
_atom_site_type_symbol
_atom_site_label
_atom_site_fract_x
_atom_site_fract_y
_atom_site_fract_z
_atom_site_U_iso_or_equiv
_atom_site_adp_type
_atom_site_calc_flag
_atom_site_refinement_flags
_atom_site_occupancy
_atom_site_disorder_assembly
_atom_site_disorder_group
C C1 0.5723(2) 0.58327(13) 0.35281(15) 0.0153(3) Uani d . 1 . .
H H1 0.4179 0.5513 0.3360 0.018 Uiso calc R 1 . .
C C2 0.5682(2) 0.70231(12) 0.40708(16) 0.0136(3) Uani d . 1 . .
H H2 0.7233 0.7330 0.4219 0.016 Uiso calc R 1 . .
Cl Cl1 0.75951(6) 0.50047(3) 0.48348(4) 0.02031(8) Uani d . 1 . .
Cl Cl2 0.66068(6) 0.58092(3) 0.18581(4) 0.02172(9) Uani d . 1 . .
C C3 0.4118(2) 0.77539(12) 0.29597(15) 0.0143(3) Uani d . 1 . .
C C4 0.4896(3) 0.87540(13) 0.25332(16) 0.0178(3) Uani d . 1 . .
H H4 0.6434 0.8943 0.2871 0.021 Uiso calc R 1 . .
C C5 0.3459(3) 0.94815(14) 0.16209(16) 0.0196(3) Uani d . 1 . .
H H5 0.4006 1.0162 0.1335 0.024 Uiso calc R 1 . .
C C6 0.1222(3) 0.92006(14) 0.11361(15) 0.0174(3) Uani d . 1 . .
C C7 0.0412(3) 0.81928(14) 0.15077(17) 0.0197(3) Uani d . 1 . .
H H7 -0.1116 0.7996 0.1141 0.024 Uiso calc R 1 . .
C C8 0.1859(2) 0.74824(14) 0.24185(17) 0.0185(3) Uani d . 1 . .
H H8 0.1310 0.6796 0.2683 0.022 Uiso calc R 1 . .
Cl Cl3 -0.06289(6) 1.01373(3) 0.00690(4) 0.02230(9) Uani d . 1 . .
C C9 0.5012(2) 0.70772(12) 0.55256(16) 0.0149(3) Uani d . 1 . .
C C10 0.3199(3) 0.64714(13) 0.57858(16) 0.0177(3) Uani d . 1 . .
H H10 0.2424 0.5974 0.5062 0.021 Uiso calc R 1 . .
C C11 0.2503(3) 0.65801(14) 0.70765(17) 0.0192(3) Uani d . 1 . .
H H11 0.1263 0.6162 0.7223 0.023 Uiso calc R 1 . .
C C12 0.3609(3) 0.72933(15) 0.81459(17) 0.0212(3) Uani d . 1 . .
H H12 0.3129 0.7366 0.9026 0.025 Uiso calc R 1 . .
C C13 0.5417(3) 0.79019(14) 0.79373(17) 0.0207(3) Uani d . 1 . .
H H13 0.6192 0.8389 0.8674 0.025 Uiso calc R 1 . .
C C14 0.6088(2) 0.77922(13) 0.66334(16) 0.0157(3) Uani d . 1 . .
Cl Cl4 0.83309(6) 0.86142(3) 0.64058(4) 0.02012(8) Uani d . 1 . .

loop_
_atom_site_aniso_label
_atom_site_aniso_U_11
_atom_site_aniso_U_22
_atom_site_aniso_U_33
_atom_site_aniso_U_12
_atom_site_aniso_U_13
_atom_site_aniso_U_23
C1 0.0144(6) 0.0158(7) 0.0172(6) 0.0000(5) 0.0071(5) -0.0006(6)
C2 0.0121(6) 0.0131(7) 0.0159(6) -0.0025(5) 0.0041(5) -0.0019(5)
Cl1 0.01984(16) 0.01761(17) 0.02400(17) 0.00417(14) 0.00622(12) 0.00057(14)
Cl2 0.02671(18) 0.02192(19) 0.02051(16) -0.00424(15) 0.01356(14) -0.00507(14)
C3 0.0158(6) 0.0140(7) 0.0139(6) -0.0016(5) 0.0054(5) -0.0012(5)
C4 0.0171(6) 0.0189(8) 0.0175(6) -0.0054(6) 0.0042(5) -0.0007(6)
C5 0.0261(8) 0.0167(7) 0.0162(7) -0.0061(6) 0.0054(6) 0.0018(5)
C6 0.0210(7) 0.0189(7) 0.0129(6) 0.0025(6) 0.0052(5) 0.0020(5)
C7 0.0173(7) 0.0212(8) 0.0202(7) -0.0024(6) 0.0039(6) 0.0019(6)
C8 0.0171(7) 0.0174(7) 0.0206(7) -0.0043(6) 0.0037(5) 0.0021(6)
Cl3 0.02784(18) 0.02156(19) 0.01717(15) 0.00582(15) 0.00459(13) 0.00309(14)
C9 0.0156(6) 0.0138(7) 0.0154(6) 0.0041(5) 0.0034(5) 0.0005(5)
C10 0.0205(7) 0.0166(7) 0.0172(6) 0.0015(6) 0.0070(5) 0.0021(6)
C11 0.0186(7) 0.0203(8) 0.0205(7) 0.0034(6) 0.0081(6) 0.0048(6)
C12 0.0263(8) 0.0224(8) 0.0163(7) 0.0089(7) 0.0077(6) 0.0029(6)
C13 0.0258(8) 0.0189(8) 0.0158(7) 0.0070(6) 0.0020(6) -0.0012(6)
C14 0.0146(6) 0.0126(7) 0.0185(6) 0.0029(5) 0.0013(5) -0.0002(5)
Cl4 0.01702(16) 0.01679(17) 0.02510(18) -0.00235(13) 0.00201(13) -0.00440(14)

loop_
_atom_type_symbol
_atom_type_description
_atom_type_scat_dispersion_real
_atom_type_scat_dispersion_imag
_atom_type_scat_source
C C 0.0033 0.0016 'International Tables Vol C Tables 4.2.6.8 and 6.1.1.4'
H H 0.0000 0.0000 'International Tables Vol C Tables 4.2.6.8 and 6.1.1.4'
Cl Cl 0.1484 0.1585 'International Tables Vol C Tables 4.2.6.8 and 6.1.1.4'

loop_
_geom_angle_atom_site_label_1
_geom_angle_atom_site_label_2
_geom_angle_atom_site_label_3
_geom_angle_site_symmetry_1
_geom_angle_site_symmetry_3
_geom_angle
_geom_angle_publ_flag
C2 C1 Cl1 . . 110.68(10) ?
C2 C1 Cl2 . . 110.12(10) ?
Cl1 C1 Cl2 . . 108.88(8) ?
C2 C1 H1 . . 109.0 ?
Cl1 C1 H1 . . 109.0 ?
Cl2 C1 H1 . . 109.0 ?
C9 C2 C3 . . 109.67(11) ?
C9 C2 C1 . . 111.82(12) ?
C3 C2 C1 . . 111.69(12) ?
C9 C2 H2 . . 107.8 ?
C3 C2 H2 . . 107.8 ?
C1 C2 H2 . . 107.8 ?
C4 C3 C8 . . 118.35(14) ?
C4 C3 C2 . . 119.83(13) ?
C8 C3 C2 . . 121.69(13) ?
C5 C4 C3 . . 121.07(14) ?
C5 C4 H4 . . 119.5 ?
C3 C4 H4 . . 119.5 ?
C6 C5 C4 . . 119.09(15) ?
C6 C5 H5 . . 120.5 ?
C4 C5 H5 . . 120.5 ?
C5 C6 C7 . . 121.11(15) ?
C5 C6 Cl3 . . 119.54(13) ?
C7 C6 Cl3 . . 119.33(12) ?
C8 C7 C6 . . 119.01(14) ?
C8 C7 H7 . . 120.5 ?
C6 C7 H7 . . 120.5 ?
C7 C8 C3 . . 121.31(14) ?
C7 C8 H8 . . 119.3 ?
C3 C8 H8 . . 119.3 ?
C14 C9 C10 . . 116.49(13) ?
C14 C9 C2 . . 121.46(13) ?
C10 C9 C2 . . 121.92(13) ?
C11 C10 C9 . . 121.65(15) ?
C11 C10 H10 . . 119.2 ?
C9 C10 H10 . . 119.2 ?
C12 C11 C10 . . 120.19(15) ?
C12 C11 H11 . . 119.9 ?
C10 C11 H11 . . 119.9 ?
C11 C12 C13 . . 120.04(14) ?
C11 C12 H12 . . 120.0 ?
C13 C12 H12 . . 120.0 ?
C12 C13 C14 . . 119.25(15) ?
C12 C13 H13 . . 120.4 ?
C14 C13 H13 . . 120.4 ?
C13 C14 C9 . . 122.37(15) ?
C13 C14 Cl4 . . 117.29(12) ?
C9 C14 Cl4 . . 120.33(12) ?

loop_
_geom_bond_atom_site_label_1
_geom_bond_atom_site_label_2
_geom_bond_site_symmetry_2
_geom_bond_distance
_geom_bond_publ_flag
C1 C2 . 1.528(2) ?
C1 Cl1 . 1.7831(15) ?
C1 Cl2 . 1.7855(14) ?
C1 H1 . 1.0000 ?
C2 C9 . 1.526(2) ?
C2 C3 . 1.526(2) ?
C2 H2 . 1.0000 ?
C3 C4 . 1.392(2) ?
C3 C8 . 1.399(2) ?
C4 C5 . 1.391(2) ?
C4 H4 . 0.9500 ?
C5 C6 . 1.383(2) ?
C5 H5 . 0.9500 ?
C6 C7 . 1.390(2) ?
C6 Cl3 . 1.7462(16) ?
C7 C8 . 1.381(2) ?
C7 H7 . 0.9500 ?
C8 H8 . 0.9500 ?
C9 C14 . 1.398(2) ?
C9 C10 . 1.400(2) ?
C10 C11 . 1.390(2) ?
C10 H10 . 0.9500 ?
C11 C12 . 1.379(2) ?
C11 H11 . 0.9500 ?
C12 C13 . 1.382(2) ?
C12 H12 . 0.9500 ?
C13 C14 . 1.394(2) ?
C13 H13 . 0.9500 ?
C14 Cl4 . 1.7503(16) ?

loop_
_geom_contact_atom_site_label_1
_geom_contact_atom_site_label_2
_geom_contact_distance
_geom_contact_site_symmetry_1
_geom_contact_site_symmetry_2
_geom_contact_publ_flag
Cl1 Cl4 3.4370(5) . 2_746 y
Cl2 Cl3 3.4888(5) . 2_645 y

loop_
_geom_torsion_atom_site_label_1
_geom_torsion_atom_site_label_2
_geom_torsion_atom_site_label_3
_geom_torsion_atom_site_label_4
_geom_torsion_site_symmetry_1
_geom_torsion_site_symmetry_2
_geom_torsion_site_symmetry_3
_geom_torsion_site_symmetry_4
_geom_torsion
_geom_torsion_publ_flag
Cl1 C1 C2 C9 . . . . -57.58(13) ?
Cl2 C1 C2 C9 . . . . -178.02(9) ?
Cl1 C1 C2 C3 . . . . 179.08(9) ?
Cl2 C1 C2 C3 . . . . 58.64(13) ?
C9 C2 C3 C4 . . . . 107.05(15) ?
C1 C2 C3 C4 . . . . -128.40(14) ?
C9 C2 C3 C8 . . . . -68.77(17) ?
C1 C2 C3 C8 . . . . 55.78(18) ?
C8 C3 C4 C5 . . . . 1.6(2) ?
C2 C3 C4 C5 . . . . -174.36(14) ?
C3 C4 C5 C6 . . . . 0.1(2) ?
C4 C5 C6 C7 . . . . -2.1(2) ?
C4 C5 C6 Cl3 . . . . 176.66(12) ?
C5 C6 C7 C8 . . . . 2.3(2) ?
Cl3 C6 C7 C8 . . . . -176.42(12) ?
C6 C7 C8 C3 . . . . -0.6(2) ?
C4 C3 C8 C7 . . . . -1.3(2) ?
C2 C3 C8 C7 . . . . 174.53(14) ?
C3 C2 C9 C14 . . . . -96.67(15) ?
C1 C2 C9 C14 . . . . 138.85(14) ?
C3 C2 C9 C10 . . . . 78.99(17) ?
C1 C2 C9 C10 . . . . -45.48(18) ?
C14 C9 C10 C11 . . . . 0.2(2) ?
C2 C9 C10 C11 . . . . -175.63(14) ?
C9 C10 C11 C12 . . . . -0.3(2) ?
C10 C11 C12 C13 . . . . -0.1(2) ?
C11 C12 C13 C14 . . . . 0.6(2) ?
C12 C13 C14 C9 . . . . -0.7(2) ?
C12 C13 C14 Cl4 . . . . 178.08(12) ?
C10 C9 C14 C13 . . . . 0.3(2) ?
C2 C9 C14 C13 . . . . 176.15(14) ?
C10 C9 C14 Cl4 . . . . -178.44(11) ?
C2 C9 C14 Cl4 . . . . -2.55(19) ?

loop_
_cod_related_entry_id
_cod_related_entry_database
_cod_related_entry_code
1 ChemSpider 5036084
